data_9017733
loop_
_publ_author_name
'Kampf, A. R.'
'Plasil, J.'
'Nash, B. P.'
'Ciriotti, M. E.'
'Castellaro, F.'
'Chiappino, L.'

_publ_section_title
;
 Monteneroite, Cu2+Mn2+2(AsO4)2*8H2O, a new vivianite-structure mineral
 with ordered cations from the Monte Nero mine, Liguria, Italy
;
_journal_name_full 'Mineralogical Magazine'
_journal_page_first 881
_journal_page_last 887
_journal_volume 84
_journal_year 2020
_chemical_compound_source 'Monte Nero mine, Liguria, Italy'
_chemical_formula_sum 'As2 Cu0.69 H16 Mn2.31 O16'
_chemical_name_mineral Monteneroite
_space_group_IT_number 12
_space_group_name_Hall '-C 2y'
_space_group_name_H-M_alt 'C 1 2/m 1'
_symmetry_space_group_name_H-M 'C 1 2/m 1'
_cell_angle_alpha 90
_cell_angle_beta 105.992
_cell_angle_gamma 90
_cell_length_a 10.3673
_cell_length_b 13.713
_cell_length_c 4.8420
_cell_formula_units_Z 2
_cell_volume 661.732
_database_code_amcsd 0020952
_exptl_crystal_density_diffrn 2.975
_cod_data_source_file inputs/fixed/downloads/18/18640.cif
_cod_data_source_block 18640
_cod_original_formula_sum 'Cu.69 Mn2.31 As2 O16 H16'
_cod_database_code 9017733

loop_
_space_group_symop_operation_xyz
x,y,z
1/2+x,1/2+y,z
x,-y,z
1/2+x,1/2-y,z
-x,y,-z
1/2-x,1/2+y,-z
-x,-y,-z
1/2-x,1/2-y,-z

loop_
_atom_site_aniso_label
_atom_site_aniso_U_11
_atom_site_aniso_U_22
_atom_site_aniso_U_33
_atom_site_aniso_U_12
_atom_site_aniso_U_13
_atom_site_aniso_U_23
CuM1 0.02850 0.02410 0.01290 0.00000 0.00590 0.00000
MnM1 0.02850 0.02410 0.01290 0.00000 0.00590 0.00000
MnM2 0.03690 0.02220 0.01460 0.00000 0.00910 0.00000
As 0.03150 0.02340 0.01250 0.00000 0.00770 0.00000
O1 0.02200 0.03600 0.01600 0.00000 0.00500 0.00000
O2 0.04300 0.02400 0.01700 0.00200 0.01600 0.00000
O3 0.03900 0.02200 0.01500 0.00000 0.00500 0.00000
O4 0.04400 0.05200 0.02200 -0.00800 0.00400 0.00800
O5 0.05300 0.03500 0.02600 -0.00500 0.01300 -0.00700

loop_
_atom_site_label
_atom_site_fract_x
_atom_site_fract_y
_atom_site_fract_z
_atom_site_occupancy
_atom_site_U_iso_or_equiv
CuM1 0.50000 0.00000 0.50000 0.69000 0.02180
MnM1 0.50000 0.00000 0.50000 0.31000 0.02180
MnM2 0.00000 0.11564 0.50000 1.00000 0.02410
As 0.18938 0.00000 0.13010 1.00000 0.02210
O1 0.35390 0.00000 0.13650 1.00000 0.02460
O2 0.16220 0.10340 0.28900 1.00000 0.02660
O3 0.10120 0.00000 -0.21710 1.00000 0.02580
O4 0.40200 0.11430 0.69800 1.00000 0.04070
H4A 0.38200 0.10600 0.84600 1.00000 0.04900
H4B 0.33500 0.12100 0.57300 1.00000 0.04900
O5 0.10190 0.22860 0.79540 1.00000 0.03760
H5A 0.08700 0.28700 0.79500 1.00000 0.04500
H5B 0.12700 0.21100 0.96100 1.00000 0.04500

loop_
_cod_related_entry_id
_cod_related_entry_database
_cod_related_entry_code
1 AMCSD 0020952
